data_7021026
loop_
_publ_author_name
'Maekawa, Masahiko'
'Miyazaki, Takeshi'
'Sugimoto, Kunihisa'
'Okubo, Takashi'
'Kuroda-Sowa, Takayoshi'
'Munakata, Megumu'
'Kitagawa, Susumu'

_publ_section_title
;
 Structural diversity among copper(i) ethylene adducts of
 3,6-bis(2-pyridyl)-1,2,4,5-tetrazine.
;
_journal_issue 12
_journal_name_full 'Dalton transactions (Cambridge, England : 2003)'
_journal_page_first 4258
_journal_page_last 4266
_journal_paper_doi 10.1039/c2dt32649c
_journal_volume 42
_journal_year 2013
_chemical_formula_moiety 'C27 H33 Cl3 Cu3 N9 O13'
_chemical_formula_sum 'C27 H33 Cl3 Cu3 N9 O13'
_chemical_formula_weight 988.59
_chemical_name_systematic
;
?
;
_space_group_IT_number 14
_symmetry_cell_setting monoclinic
_symmetry_Int_Tables_number 14
_symmetry_space_group_name_Hall '-P 2yn'
_symmetry_space_group_name_H-M 'P 1 21/n 1'
_atom_sites_solution_hydrogens geom
_atom_sites_solution_primary direct
_atom_sites_solution_secondary difmap
_audit_creation_method SHELXL-97
_cell_angle_alpha 90.00
_cell_angle_beta 101.667(7)
_cell_angle_gamma 90.00
_cell_formula_units_Z 4
_cell_length_a 13.6357(4)
_cell_length_b 19.6104(5)
_cell_length_c 14.0000(3)
_cell_measurement_reflns_used 6672
_cell_measurement_temperature 120(2)
_cell_measurement_theta_max 27.5
_cell_measurement_theta_min 3.0
_cell_volume 3666.28(19)
_computing_cell_refinement CrystalClear
_computing_data_collection CrystalClear
_computing_data_reduction CrystalClear
_computing_molecular_graphics 'Mercury CSD 3.0'
_computing_publication_material 'WinGX 1.8'
_computing_structure_refinement 'SHELXL-97 (Sheldrick, 2008)'
_diffrn_ambient_temperature 120(2)
_diffrn_detector_area_resol_mean 7.31
_diffrn_measured_fraction_theta_full 0.997
_diffrn_measured_fraction_theta_max 0.997
_diffrn_measurement_device_type 'Rigaku Mercury'
_diffrn_measurement_method \w
_diffrn_radiation_type 'Mo K\a'
_diffrn_radiation_wavelength 0.71070
_diffrn_reflns_av_R_equivalents 0.0709
_diffrn_reflns_av_sigmaI/netI 0.0613
_diffrn_reflns_limit_h_max 17
_diffrn_reflns_limit_h_min -17
_diffrn_reflns_limit_k_max 25
_diffrn_reflns_limit_k_min -24
_diffrn_reflns_limit_l_max 18
_diffrn_reflns_limit_l_min -17
_diffrn_reflns_number 42845
_diffrn_reflns_theta_full 27.48
_diffrn_reflns_theta_max 27.48
_diffrn_reflns_theta_min 3.05
_exptl_absorpt_coefficient_mu 2.019
_exptl_absorpt_correction_T_max 0.8236
_exptl_absorpt_correction_T_min 0.6883
_exptl_absorpt_correction_type multi-scan
_exptl_absorpt_process_details 'Jacobson, R. (1998) Private communication'
_exptl_crystal_colour brown
_exptl_crystal_density_diffrn 1.791
_exptl_crystal_density_method 'not measured'
_exptl_crystal_description block
_exptl_crystal_F_000 2000
_exptl_crystal_size_max 0.20
_exptl_crystal_size_mid 0.10
_exptl_crystal_size_min 0.10
_refine_diff_density_max 0.909
_refine_diff_density_min -0.738
_refine_diff_density_rms 0.100
_refine_ls_extinction_method none
_refine_ls_goodness_of_fit_ref 1.030
_refine_ls_hydrogen_treatment constr
_refine_ls_matrix_type full
_refine_ls_number_parameters 503
_refine_ls_number_reflns 8380
_refine_ls_number_restraints 31
_refine_ls_restrained_S_all 1.040
_refine_ls_R_factor_all 0.0929
_refine_ls_R_factor_gt 0.0506
_refine_ls_shift/su_max 0.002
_refine_ls_shift/su_mean 0.000
_refine_ls_structure_factor_coef Fsqd
_refine_ls_weighting_details 'calc w=1/[\s^2^(Fo^2^)+(0.0366P)^2^+7.1585P] where P=(Fo^2^+2Fc^2^)/3'
_refine_ls_weighting_scheme calc
_refine_ls_wR_factor_gt 0.0940
_refine_ls_wR_factor_ref 0.1081
_reflns_number_gt 5673
_reflns_number_total 8380
_reflns_threshold_expression >2\s(I)
_cod_data_source_file c2dt32649c.txt
_cod_data_source_block {[Cu2(2,5-H2bptz)(C2H4)2](ClO4)2}2.Me2CO
_cod_original_cell_volume 3666.28(16)
_cod_database_code 7021026

loop_
_symmetry_equiv_pos_as_xyz
'x, y, z'
'-x+1/2, y+1/2, -z+1/2'
'-x, -y, -z'
'x-1/2, -y-1/2, z-1/2'

loop_
_atom_site_label
_atom_site_type_symbol
_atom_site_fract_x
_atom_site_fract_y
_atom_site_fract_z
_atom_site_U_iso_or_equiv
_atom_site_adp_type
_atom_site_occupancy
_atom_site_symmetry_multiplicity
_atom_site_calc_flag
_atom_site_refinement_flags
_atom_site_disorder_assembly
_atom_site_disorder_group
C1 C 0.5251(3) -0.2332(2) 0.3006(3) 0.0247(9) Uani 1 1 d . . .
H1 H 0.5727 -0.2533 0.3519 0.030 Uiso 1 1 calc R . .
C2 C 0.4709(3) -0.2752(2) 0.2304(3) 0.0265(9) Uani 1 1 d . . .
H2 H 0.4795 -0.3233 0.2340 0.032 Uiso 1 1 calc R . .
C3 C 0.4035(3) -0.2457(2) 0.1544(3) 0.0263(10) Uani 1 1 d . . .
H3 H 0.3660 -0.2733 0.1043 0.032 Uiso 1 1 calc R . .
C4 C 0.3913(3) -0.17567(19) 0.1520(3) 0.0215(9) Uani 1 1 d . . .
H4 H 0.3455 -0.1545 0.1003 0.026 Uiso 1 1 calc R . .
C5 C 0.4471(3) -0.13710(19) 0.2260(3) 0.0169(8) Uani 1 1 d . . .
C6 C 0.4415(3) -0.06168(18) 0.2323(3) 0.0168(8) Uani 1 1 d . . .
C7 C 0.4165(3) 0.07098(19) 0.2525(3) 0.0155(8) Uani 1 1 d . . .
C8 C 0.3998(3) 0.14417(18) 0.2703(3) 0.0170(8) Uani 1 1 d . . .
C9 C 0.4680(3) 0.1853(2) 0.3307(3) 0.0241(9) Uani 1 1 d . . .
H9 H 0.5288 0.1669 0.3667 0.029 Uiso 1 1 calc R . .
C10 C 0.4457(3) 0.2541(2) 0.3374(3) 0.0283(10) Uani 1 1 d . . .
H10 H 0.4912 0.2834 0.3784 0.034 Uiso 1 1 calc R . .
C11 C 0.3570(3) 0.2794(2) 0.2843(3) 0.0254(9) Uani 1 1 d . . .
H11 H 0.3402 0.3262 0.2884 0.031 Uiso 1 1 calc R . .
C12 C 0.2928(3) 0.23484(19) 0.2246(3) 0.0223(9) Uani 1 1 d . . .
H12 H 0.2322 0.2523 0.1869 0.027 Uiso 1 1 calc R . .
C13 C 0.6903(3) -0.0689(2) 0.5083(3) 0.0299(10) Uani 1 1 d . . .
H13A H 0.7487 -0.0428 0.4963 0.036 Uiso 1 1 calc R . .
H13B H 0.6636 -0.0520 0.5647 0.036 Uiso 1 1 calc R . .
C14 C 0.6934(3) -0.1384(2) 0.4970(3) 0.0273(10) Uani 1 1 d . . .
H14A H 0.6687 -0.1665 0.5460 0.033 Uiso 1 1 calc R . .
H14B H 0.7538 -0.1573 0.4775 0.033 Uiso 1 1 calc R . .
C15 C 0.1201(3) 0.0682(2) 0.0219(3) 0.0257(9) Uani 1 1 d . . .
H15A H 0.1433 0.0516 -0.0366 0.031 Uiso 1 1 calc R . .
H15B H 0.0632 0.0420 0.0371 0.031 Uiso 1 1 calc R . .
C16 C 0.1178(3) 0.1374(2) 0.0342(3) 0.0223(9) Uani 1 1 d . . .
H16A H 0.0590 0.1559 0.0570 0.027 Uiso 1 1 calc R . .
H16B H 0.1390 0.1656 -0.0166 0.027 Uiso 1 1 calc R . .
C17 C 0.5373(3) 0.2377(2) 0.1019(3) 0.0309(10) Uani 1 1 d . . .
H17 H 0.5895 0.2597 0.1464 0.037 Uiso 1 1 calc R . .
C18 C 0.4571(3) 0.2767(2) 0.0528(3) 0.0319(10) Uani 1 1 d . . .
H18 H 0.4552 0.3246 0.0631 0.038 Uiso 1 1 calc R . .
C19 C 0.3809(3) 0.2447(2) -0.0106(3) 0.0285(10) Uani 1 1 d . . .
H19 H 0.3251 0.2701 -0.0440 0.034 Uiso 1 1 calc R . .
C20 C 0.3861(3) 0.1749(2) -0.0255(3) 0.0240(9) Uani 1 1 d . . .
H20 H 0.3341 0.1518 -0.0689 0.029 Uiso 1 1 calc R . .
C21 C 0.4690(3) 0.13984(19) 0.0243(3) 0.0182(8) Uani 1 1 d . . .
C22 C 0.4847(3) 0.0659(2) 0.0128(3) 0.0208(9) Uani 1 1 d . . .
C23 C 0.7494(3) 0.1455(2) 0.2682(3) 0.0295(10) Uani 1 1 d . . .
H23A H 0.8036 0.1723 0.2485 0.035 Uiso 1 1 calc R . .
H23B H 0.7244 0.1657 0.3235 0.035 Uiso 1 1 calc R . .
C24 C 0.7596(3) 0.0756(2) 0.2684(3) 0.0264(10) Uani 1 1 d . . .
H24A H 0.7410 0.0507 0.3237 0.032 Uiso 1 1 calc R . .
H24B H 0.8202 0.0573 0.2486 0.032 Uiso 1 1 calc R . .
C25 C 0.0468(3) 0.0456(2) 0.3872(3) 0.0351(11) Uani 1 1 d . . .
H25A H 0.0687 0.0103 0.4364 0.053 Uiso 1 1 calc R . .
H25B H -0.0262 0.0441 0.3664 0.053 Uiso 1 1 calc R . .
H25C H 0.0670 0.0905 0.4151 0.053 Uiso 1 1 calc R . .
C26 C 0.0943(3) 0.0333(2) 0.3008(3) 0.0233(9) Uani 1 1 d . . .
C27 C 0.0759(4) -0.0338(2) 0.2527(4) 0.0422(13) Uani 1 1 d . . .
H27A H 0.1184 -0.0388 0.2044 0.063 Uiso 1 1 calc R . .
H27B H 0.0054 -0.0372 0.2201 0.063 Uiso 1 1 calc R . .
H27C H 0.0918 -0.0700 0.3017 0.063 Uiso 1 1 calc R . .
N1 N 0.5137(2) -0.16541(16) 0.2998(2) 0.0202(7) Uani 1 1 d . . .
N2 N 0.5033(2) -0.03255(15) 0.3019(2) 0.0169(7) Uani 1 1 d . . .
N3 N 0.3770(2) -0.02590(15) 0.1623(2) 0.0197(7) Uani 1 1 d . . .
H3A H 0.3526 -0.0437 0.1046 0.024 Uiso 1 1 calc R . .
N4 N 0.3512(2) 0.04090(15) 0.1867(2) 0.0180(7) Uani 1 1 d . . .
N5 N 0.5037(2) 0.04030(15) 0.3001(2) 0.0193(7) Uani 1 1 d . . .
H5 H 0.5564 0.0642 0.3278 0.023 Uiso 1 1 calc R . .
N6 N 0.3126(2) 0.16852(15) 0.2180(2) 0.0184(7) Uani 1 1 d . . .
N7 N 0.5432(2) 0.17049(16) 0.0883(2) 0.0226(8) Uani 1 1 d . . .
N8 N 0.5588(2) 0.03855(15) 0.0731(2) 0.0183(7) Uani 1 1 d . . .
N9 N 0.5778(3) -0.03072(17) 0.0586(3) 0.0377(10) Uani 1 1 d . . .
H9A H 0.6294 -0.0511 0.0953 0.045 Uiso 1 1 calc R . .
O1 O 0.4117(2) -0.07994(15) 0.4983(2) 0.0382(8) Uani 1 1 d . . .
O2 O 0.3442(3) -0.19062(16) 0.4771(3) 0.0520(10) Uani 1 1 d . . .
O3 O 0.2397(3) -0.09889(18) 0.4959(3) 0.0534(10) Uani 1 1 d . . .
O4 O 0.3011(2) -0.10937(16) 0.3527(2) 0.0347(8) Uani 1 1 d . . .
O9 O 0.7461(2) 0.07988(15) 0.0250(2) 0.0316(7) Uani 1 1 d . . .
O10 O 0.9082(2) 0.10348(15) 0.1138(2) 0.0297(7) Uani 1 1 d . . .
O11 O 0.8743(2) 0.10293(16) -0.0579(2) 0.0370(8) Uani 1 1 d . . .
O12 O 0.8110(2) 0.19078(15) 0.0254(2) 0.0408(8) Uani 1 1 d . . .
O13 O 0.1452(2) 0.07762(14) 0.2727(2) 0.0268(7) Uani 1 1 d . . .
Cu1 Cu 0.58991(4) -0.09776(2) 0.39123(3) 0.02214(13) Uani 1 1 d . . .
Cu2 Cu 0.22754(3) 0.09785(2) 0.13681(3) 0.02050(12) Uani 1 1 d . . .
Cu3 Cu 0.64615(4) 0.10518(2) 0.16001(4) 0.02240(13) Uani 1 1 d . . .
Cl1 Cl 0.32342(8) -0.12002(5) 0.45562(7) 0.0287(2) Uani 1 1 d . . .
Cl2A Cl 0.7838(4) -0.1261(2) 0.2591(4) 0.0222(4) Uiso 0.424(3) 1 d PD A 1
O5A O 0.6985(7) -0.0821(6) 0.2404(9) 0.0340(7) Uiso 0.444(3) 1 d PD A 1
O6A O 0.8311(5) -0.1273(4) 0.1792(5) 0.0340(7) Uiso 0.424(3) 1 d PD A 1
O7A O 0.7514(6) -0.1919(3) 0.2813(5) 0.0340(7) Uiso 0.424(3) 1 d PD A 1
O8A O 0.8526(9) -0.1030(6) 0.3442(6) 0.0340(7) Uiso 0.444(3) 1 d PD A 1
Cl2B Cl 0.8010(7) -0.1213(6) 0.2466(7) 0.0222(4) Uiso 0.132(3) 1 d PD B 2
O5B O 0.7652(14) -0.0690(8) 0.1791(12) 0.0340(7) Uiso 0.132(3) 1 d PD B 2
O6B O 0.8590(12) -0.1669(8) 0.2068(13) 0.0340(7) Uiso 0.132(3) 1 d PD B 2
O7B O 0.7170(11) -0.1556(9) 0.2693(13) 0.0340(7) Uiso 0.132(3) 1 d PD B 2
O8B O 0.8571(15) -0.0912(11) 0.3317(11) 0.0340(7) Uiso 0.132(3) 1 d PD B 2
Cl2C Cl 0.7882(4) -0.1167(2) 0.2581(4) 0.0222(4) Uiso 0.444(3) 1 d PD A 3
O5C O 0.6918(7) -0.0832(6) 0.2460(9) 0.0340(7) Uiso 0.444(3) 1 d PD A 3
O6C O 0.8312(5) -0.0981(3) 0.1783(5) 0.0340(7) Uiso 0.444(3) 1 d PD A 3
O7C O 0.7690(6) -0.1886(3) 0.2544(5) 0.0340(7) Uiso 0.444(3) 1 d PD A 3
O8C O 0.8473(9) -0.0964(6) 0.3470(6) 0.0340(7) Uiso 0.444(3) 1 d PD A 3
Cl3 Cl 0.83650(7) 0.11999(5) 0.02690(7) 0.0213(2) Uani 1 1 d . . .

loop_
_atom_site_aniso_label
_atom_site_aniso_U_11
_atom_site_aniso_U_22
_atom_site_aniso_U_33
_atom_site_aniso_U_23
_atom_site_aniso_U_13
_atom_site_aniso_U_12
C1 0.022(2) 0.022(2) 0.028(2) 0.0053(18) -0.0005(18) 0.0031(17)
C2 0.026(2) 0.017(2) 0.034(3) 0.0011(18) 0.0001(19) -0.0002(17)
C3 0.023(2) 0.024(2) 0.030(2) -0.0100(18) 0.0015(18) -0.0043(17)
C4 0.018(2) 0.020(2) 0.025(2) -0.0008(17) 0.0007(17) 0.0014(16)
C5 0.0145(19) 0.0166(19) 0.019(2) 0.0002(16) 0.0022(15) -0.0004(15)
C6 0.0147(19) 0.0152(19) 0.021(2) 0.0019(16) 0.0059(16) 0.0016(15)
C7 0.0151(19) 0.0167(19) 0.0139(19) 0.0009(15) 0.0007(15) -0.0019(15)
C8 0.019(2) 0.0134(19) 0.018(2) 0.0019(15) 0.0032(16) 0.0025(15)
C9 0.022(2) 0.021(2) 0.026(2) -0.0034(18) -0.0013(17) 0.0003(17)
C10 0.029(2) 0.021(2) 0.031(2) -0.0104(19) -0.0018(19) -0.0034(18)
C11 0.035(2) 0.017(2) 0.024(2) -0.0027(17) 0.0060(19) 0.0010(18)
C12 0.030(2) 0.015(2) 0.021(2) 0.0036(16) 0.0035(18) 0.0023(17)
C13 0.030(2) 0.034(3) 0.020(2) -0.0024(19) -0.0108(18) -0.003(2)
C14 0.024(2) 0.034(3) 0.021(2) 0.0038(19) -0.0047(18) 0.0040(19)
C15 0.022(2) 0.030(2) 0.020(2) 0.0008(18) -0.0059(17) -0.0002(18)
C16 0.0149(19) 0.032(2) 0.018(2) 0.0057(18) -0.0016(16) 0.0035(17)
C17 0.033(3) 0.021(2) 0.034(3) -0.0051(19) -0.002(2) -0.0045(19)
C18 0.038(3) 0.021(2) 0.035(3) -0.0024(19) 0.003(2) 0.0031(19)
C19 0.029(2) 0.027(2) 0.029(2) 0.0016(19) 0.0024(19) 0.0086(19)
C20 0.025(2) 0.023(2) 0.022(2) -0.0014(17) -0.0014(17) 0.0050(17)
C21 0.019(2) 0.020(2) 0.016(2) -0.0003(16) 0.0047(16) 0.0000(16)
C22 0.020(2) 0.021(2) 0.021(2) 0.0022(17) 0.0020(17) -0.0017(16)
C23 0.025(2) 0.032(2) 0.026(2) -0.0049(19) -0.0069(19) -0.0073(19)
C24 0.022(2) 0.035(2) 0.018(2) 0.0022(18) -0.0047(17) -0.0005(18)
C25 0.031(3) 0.042(3) 0.036(3) 0.000(2) 0.014(2) -0.003(2)
C26 0.020(2) 0.028(2) 0.020(2) 0.0042(18) -0.0016(17) 0.0046(18)
C27 0.056(3) 0.027(3) 0.047(3) 0.000(2) 0.018(3) -0.004(2)
N1 0.0213(18) 0.0181(17) 0.0196(18) 0.0017(14) 0.0007(14) 0.0032(14)
N2 0.0150(16) 0.0141(16) 0.0192(17) -0.0022(13) -0.0022(13) 0.0006(13)
N3 0.0244(18) 0.0137(16) 0.0158(17) -0.0048(13) -0.0081(14) 0.0053(13)
N4 0.0205(17) 0.0125(16) 0.0183(17) -0.0017(13) -0.0022(13) 0.0005(13)
N5 0.0123(16) 0.0122(16) 0.0305(19) -0.0011(14) -0.0026(14) -0.0002(12)
N6 0.0181(17) 0.0160(17) 0.0208(18) 0.0024(13) 0.0035(14) 0.0015(13)
N7 0.0219(18) 0.0193(18) 0.0242(19) -0.0018(14) -0.0009(15) 0.0005(14)
N8 0.0190(17) 0.0146(16) 0.0195(18) -0.0006(13) -0.0005(13) 0.0026(13)
N9 0.040(2) 0.0185(19) 0.040(2) -0.0079(16) -0.0247(18) 0.0094(16)
O1 0.051(2) 0.0276(17) 0.0277(17) -0.0010(13) -0.0107(15) -0.0150(15)
O2 0.058(2) 0.0228(18) 0.061(2) 0.0035(16) -0.0200(19) -0.0077(16)
O3 0.070(3) 0.049(2) 0.054(2) -0.0173(18) 0.044(2) -0.0162(19)
O4 0.0277(16) 0.054(2) 0.0213(16) 0.0000(14) 0.0022(13) -0.0097(15)
O9 0.0212(15) 0.0398(18) 0.0301(17) 0.0008(14) -0.0037(13) -0.0103(13)
O10 0.0200(14) 0.0421(18) 0.0229(15) 0.0057(14) -0.0049(12) -0.0003(13)
O11 0.047(2) 0.0423(19) 0.0230(16) 0.0042(14) 0.0092(14) 0.0095(16)
O12 0.045(2) 0.0229(17) 0.046(2) -0.0074(14) -0.0115(16) 0.0023(15)
O13 0.0283(16) 0.0274(16) 0.0244(16) 0.0032(13) 0.0046(13) -0.0021(13)
Cu1 0.0212(3) 0.0201(3) 0.0207(3) 0.0008(2) -0.0062(2) 0.0023(2)
Cu2 0.0183(2) 0.0165(2) 0.0227(3) 0.0007(2) -0.00518(19) 0.0008(2)
Cu3 0.0196(2) 0.0212(3) 0.0226(3) -0.0022(2) -0.0049(2) -0.0013(2)
Cl1 0.0374(6) 0.0254(5) 0.0215(5) -0.0045(4) 0.0014(4) -0.0083(4)
Cl3 0.0186(5) 0.0221(5) 0.0207(5) -0.0015(4) -0.0016(4) -0.0023(4)

loop_
_atom_type_symbol
_atom_type_description
_atom_type_scat_dispersion_real
_atom_type_scat_dispersion_imag
_atom_type_scat_source
C C 0.0033 0.0016 'International Tables Vol C Tables 4.2.6.8 and 6.1.1.4'
H H 0.0000 0.0000 'International Tables Vol C Tables 4.2.6.8 and 6.1.1.4'
N N 0.0061 0.0033 'International Tables Vol C Tables 4.2.6.8 and 6.1.1.4'
O O 0.0106 0.0060 'International Tables Vol C Tables 4.2.6.8 and 6.1.1.4'
Cu Cu 0.3201 1.2651 'International Tables Vol C Tables 4.2.6.8 and 6.1.1.4'
Cl Cl 0.1484 0.1585 'International Tables Vol C Tables 4.2.6.8 and 6.1.1.4'

loop_
_geom_angle_atom_site_label_1
_geom_angle_atom_site_label_2
_geom_angle_atom_site_label_3
_geom_angle
_geom_angle_site_symmetry_1
_geom_angle_site_symmetry_3
N1 C1 C2 122.9(4) . .
N1 C1 H1 118.5 . .
C2 C1 H1 118.5 . .
C1 C2 C3 118.4(4) . .
C1 C2 H2 120.8 . .
C3 C2 H2 120.8 . .
C4 C3 C2 119.5(4) . .
C4 C3 H3 120.3 . .
C2 C3 H3 120.3 . .
C5 C4 C3 118.7(4) . .
C5 C4 H4 120.6 . .
C3 C4 H4 120.6 . .
N1 C5 C4 122.2(3) . .
N1 C5 C6 113.5(3) . .
C4 C5 C6 124.3(3) . .
N2 C6 N3 122.8(3) . .
N2 C6 C5 117.0(3) . .
N3 C6 C5 120.0(3) . .
N4 C7 N5 123.4(3) . .
N4 C7 C8 117.2(3) . .
N5 C7 C8 119.2(3) . .
N6 C8 C9 122.3(3) . .
N6 C8 C7 113.5(3) . .
C9 C8 C7 124.1(3) . .
C8 C9 C10 118.5(4) . .
C8 C9 H9 120.7 . .
C10 C9 H9 120.7 . .
C11 C10 C9 119.6(4) . .
C11 C10 H10 120.2 . .
C9 C10 H10 120.2 . .
C10 C11 C12 118.3(4) . .
C10 C11 H11 120.8 . .
C12 C11 H11 120.8 . .
N6 C12 C11 122.8(4) . .
N6 C12 H12 118.6 . .
C11 C12 H12 118.6 . .
C14 C13 Cu1 69.8(2) . .
C14 C13 H13A 116.7 . .
Cu1 C13 H13A 116.7 . .
C14 C13 H13B 116.7 . .
Cu1 C13 H13B 116.7 . .
H13A C13 H13B 113.7 . .
C13 C14 Cu1 69.8(2) . .
C13 C14 H14A 116.7 . .
Cu1 C14 H14A 116.7 . .
C13 C14 H14B 116.7 . .
Cu1 C14 H14B 116.7 . .
H14A C14 H14B 113.7 . .
C16 C15 Cu2 69.4(2) . .
C16 C15 H15A 116.7 . .
Cu2 C15 H15A 116.7 . .
C16 C15 H15B 116.7 . .
Cu2 C15 H15B 116.7 . .
H15A C15 H15B 113.7 . .
C15 C16 Cu2 71.0(2) . .
C15 C16 H16A 116.5 . .
Cu2 C16 H16A 116.5 . .
C15 C16 H16B 116.5 . .
Cu2 C16 H16B 116.5 . .
H16A C16 H16B 113.5 . .
N7 C17 C18 122.3(4) . .
N7 C17 H17 118.9 . .
C18 C17 H17 118.9 . .
C19 C18 C17 118.8(4) . .
C19 C18 H18 120.6 . .
C17 C18 H18 120.6 . .
C18 C19 C20 119.6(4) . .
C18 C19 H19 120.2 . .
C20 C19 H19 120.2 . .
C21 C20 C19 118.3(4) . .
C21 C20 H20 120.8 . .
C19 C20 H20 120.8 . .
N7 C21 C20 122.6(4) . .
N7 C21 C22 113.8(3) . .
C20 C21 C22 123.6(4) . .
N8 C22 N9 123.9(4) . 3_655
N8 C22 C21 116.5(3) . .
N9 C22 C21 119.6(3) 3_655 .
C24 C23 Cu3 70.5(2) . .
C24 C23 H23A 116.6 . .
Cu3 C23 H23A 116.6 . .
C24 C23 H23B 116.6 . .
Cu3 C23 H23B 116.6 . .
H23A C23 H23B 113.6 . .
C23 C24 Cu3 69.6(2) . .
C23 C24 H24A 116.7 . .
Cu3 C24 H24A 116.7 . .
C23 C24 H24B 116.7 . .
Cu3 C24 H24B 116.7 . .
H24A C24 H24B 113.7 . .
C26 C25 H25A 109.5 . .
C26 C25 H25B 109.5 . .
H25A C25 H25B 109.5 . .
C26 C25 H25C 109.5 . .
H25A C25 H25C 109.5 . .
H25B C25 H25C 109.5 . .
O13 C26 C27 122.8(4) . .
O13 C26 C25 120.6(4) . .
C27 C26 C25 116.7(4) . .
C26 C27 H27A 109.5 . .
C26 C27 H27B 109.5 . .
H27A C27 H27B 109.5 . .
C26 C27 H27C 109.5 . .
H27A C27 H27C 109.5 . .
H27B C27 H27C 109.5 . .
C1 N1 C5 118.3(3) . .
C1 N1 Cu1 127.9(3) . .
C5 N1 Cu1 113.7(2) . .
C6 N2 N5 115.8(3) . .
C6 N2 Cu1 113.8(2) . .
N5 N2 Cu1 130.3(2) . .
C6 N3 N4 117.1(3) . .
C6 N3 H3A 121.5 . .
N4 N3 H3A 121.5 . .
C7 N4 N3 115.3(3) . .
C7 N4 Cu2 113.7(3) . .
N3 N4 Cu2 131.1(2) . .
C7 N5 N2 116.0(3) . .
C7 N5 H5 122.0 . .
N2 N5 H5 122.0 . .
C12 N6 C8 118.3(3) . .
C12 N6 Cu2 127.6(3) . .
C8 N6 Cu2 114.1(2) . .
C17 N7 C21 118.3(3) . .
C17 N7 Cu3 127.8(3) . .
C21 N7 Cu3 113.7(3) . .
C22 N8 N9 116.7(3) . .
C22 N8 Cu3 114.5(3) . .
N9 N8 Cu3 127.8(2) . .
C22 N9 N8 119.3(3) 3_655 .
C22 N9 H9A 120.3 3_655 .
N8 N9 H9A 120.3 . .
C26 O13 Cu2 138.5(3) . .
N1 Cu1 C14 114.26(15) . .
N1 Cu1 C13 154.53(16) . .
C14 Cu1 C13 40.34(17) . .
N1 Cu1 N2 81.84(12) . .
C14 Cu1 N2 163.84(15) . .
C13 Cu1 N2 123.61(15) . .
N6 Cu2 C16 113.61(15) . .
N6 Cu2 N4 80.78(12) . .
C16 Cu2 N4 155.13(15) . .
N6 Cu2 C15 152.71(15) . .
C16 Cu2 C15 39.59(16) . .
N4 Cu2 C15 122.18(15) . .
N6 Cu2 O13 88.59(11) . .
C16 Cu2 O13 103.15(14) . .
N4 Cu2 O13 97.15(11) . .
C15 Cu2 O13 101.56(14) . .
N8 Cu3 C23 162.44(15) . .
N8 Cu3 N7 80.97(13) . .
C23 Cu3 N7 115.94(15) . .
N8 Cu3 C24 122.63(15) . .
C23 Cu3 C24 39.99(16) . .
N7 Cu3 C24 155.30(15) . .
O4 Cl1 O2 110.2(2) . .
O4 Cl1 O3 109.4(2) . .
O2 Cl1 O3 109.6(2) . .
O4 Cl1 O1 108.91(18) . .
O2 Cl1 O1 108.8(2) . .
O3 Cl1 O1 109.9(2) . .
O6A Cl2A O7A 111.9(5) . .
O6A Cl2A O5A 110.6(5) . .
O7A Cl2A O5A 108.1(5) . .
O6A Cl2A O8A 109.9(6) . .
O7A Cl2A O8A 106.6(5) . .
O5A Cl2A O8A 109.5(6) . .
O6B Cl2B O8B 110.7(8) . .
O6B Cl2B O5B 110.4(8) . .
O8B Cl2B O5B 108.5(8) . .
O6B Cl2B O7B 109.7(8) . .
O8B Cl2B O7B 109.5(8) . .
O5B Cl2B O7B 108.0(8) . .
O8C Cl2C O6C 112.0(6) . .
O8C Cl2C O7C 112.4(5) . .
O6C Cl2C O7C 109.2(4) . .
O8C Cl2C O5C 108.8(6) . .
O6C Cl2C O5C 107.6(5) . .
O7C Cl2C O5C 106.7(5) . .
O11 Cl3 O12 110.07(19) . .
O11 Cl3 O10 110.68(18) . .
O12 Cl3 O10 110.69(18) . .
O11 Cl3 O9 107.76(18) . .
O12 Cl3 O9 108.75(19) . .
O10 Cl3 O9 108.82(17) . .

loop_
_geom_bond_atom_site_label_1
_geom_bond_atom_site_label_2
_geom_bond_distance
_geom_bond_site_symmetry_2
C1 N1 1.339(5) .
C1 C2 1.377(5) .
C1 H1 0.9500 .
C2 C3 1.384(6) .
C2 H2 0.9500 .
C3 C4 1.383(5) .
C3 H3 0.9500 .
C4 C5 1.381(5) .
C4 H4 0.9500 .
C5 N1 1.350(5) .
C5 C6 1.485(5) .
C6 N2 1.285(5) .
C6 N3 1.371(5) .
C7 N4 1.287(4) .
C7 N5 1.378(4) .
C7 C8 1.482(5) .
C8 N6 1.351(5) .
C8 C9 1.383(5) .
C9 C10 1.391(5) .
C9 H9 0.9500 .
C10 C11 1.377(6) .
C10 H10 0.9500 .
C11 C12 1.391(5) .
C11 H11 0.9500 .
C12 N6 1.335(5) .
C12 H12 0.9500 .
C13 C14 1.374(6) .
C13 Cu1 1.993(4) .
C13 H13A 0.9900 .
C13 H13B 0.9900 .
C14 Cu1 1.993(4) .
C14 H14A 0.9900 .
C14 H14B 0.9900 .
C15 C16 1.368(6) .
C15 Cu2 2.030(4) .
C15 H15A 0.9900 .
C15 H15B 0.9900 .
C16 Cu2 2.009(4) .
C16 H16A 0.9900 .
C16 H16B 0.9900 .
C17 N7 1.337(5) .
C17 C18 1.396(6) .
C17 H17 0.9500 .
C18 C19 1.374(6) .
C18 H18 0.9500 .
C19 C20 1.387(6) .
C19 H19 0.9500 .
C20 C21 1.385(5) .
C20 H20 0.9500 .
C21 N7 1.350(5) .
C21 C22 1.479(5) .
C22 N8 1.295(5) .
C22 N9 1.362(5) 3_655
C23 C24 1.378(6) .
C23 Cu3 2.010(4) .
C23 H23A 0.9900 .
C23 H23B 0.9900 .
C24 Cu3 2.021(4) .
C24 H24A 0.9900 .
C24 H24B 0.9900 .
C25 C26 1.503(6) .
C25 H25A 0.9800 .
C25 H25B 0.9800 .
C25 H25C 0.9800 .
C26 O13 1.225(5) .
C26 C27 1.477(6) .
C27 H27A 0.9800 .
C27 H27B 0.9800 .
C27 H27C 0.9800 .
N1 Cu1 1.985(3) .
N2 N5 1.429(4) .
N2 Cu1 1.999(3) .
N3 N4 1.416(4) .
N3 H3A 0.8800 .
N4 Cu2 2.025(3) .
N5 H5 0.8800 .
N6 Cu2 2.006(3) .
N7 Cu3 2.012(3) .
N8 N9 1.405(4) .
N8 Cu3 2.005(3) .
N9 C22 1.362(5) 3_655
N9 H9A 0.8800 .
O1 Cl1 1.461(3) .
O2 Cl1 1.433(3) .
O3 Cl1 1.433(3) .
O4 Cl1 1.426(3) .
O9 Cl3 1.458(3) .
O10 Cl3 1.435(3) .
O11 Cl3 1.427(3) .
O12 Cl3 1.430(3) .
O13 Cu2 2.429(3) .
Cl2A O6A 1.400(6) .
Cl2A O7A 1.418(6) .
Cl2A O5A 1.428(6) .
Cl2A O8A 1.432(6) .
Cl2B O6B 1.384(8) .
Cl2B O8B 1.408(8) .
Cl2B O5B 1.413(9) .
Cl2B O7B 1.418(9) .
Cl2C O8C 1.397(6) .
Cl2C O6C 1.410(6) .
Cl2C O7C 1.432(6) .
Cl2C O5C 1.449(6) .

loop_
_geom_torsion_atom_site_label_1
_geom_torsion_atom_site_label_2
_geom_torsion_atom_site_label_3
_geom_torsion_atom_site_label_4
_geom_torsion
_geom_torsion_site_symmetry_1
_geom_torsion_site_symmetry_4
N1 C1 C2 C3 1.7(6) . .
C1 C2 C3 C4 -1.1(6) . .
C2 C3 C4 C5 0.0(6) . .
C3 C4 C5 N1 0.8(6) . .
C3 C4 C5 C6 179.9(4) . .
N1 C5 C6 N2 4.0(5) . .
C4 C5 C6 N2 -175.2(4) . .
N1 C5 C6 N3 -180.0(3) . .
C4 C5 C6 N3 0.8(6) . .
N4 C7 C8 N6 4.1(5) . .
N5 C7 C8 N6 178.8(3) . .
N4 C7 C8 C9 -172.8(4) . .
N5 C7 C8 C9 1.8(6) . .
N6 C8 C9 C10 0.0(6) . .
C7 C8 C9 C10 176.7(4) . .
C8 C9 C10 C11 0.0(6) . .
C9 C10 C11 C12 -0.5(6) . .
C10 C11 C12 N6 1.2(6) . .
N7 C17 C18 C19 0.9(7) . .
C17 C18 C19 C20 -1.0(7) . .
C18 C19 C20 C21 -0.3(6) . .
C19 C20 C21 N7 1.7(6) . .
C19 C20 C21 C22 -178.3(4) . .
N7 C21 C22 N8 8.6(5) . .
C20 C21 C22 N8 -171.4(4) . .
N7 C21 C22 N9 -171.5(4) . 3_655
C20 C21 C22 N9 8.5(6) . 3_655
C2 C1 N1 C5 -1.0(6) . .
C2 C1 N1 Cu1 -176.8(3) . .
C4 C5 N1 C1 -0.2(6) . .
C6 C5 N1 C1 -179.5(3) . .
C4 C5 N1 Cu1 176.1(3) . .
C6 C5 N1 Cu1 -3.1(4) . .
N3 C6 N2 N5 -2.3(5) . .
C5 C6 N2 N5 173.5(3) . .
N3 C6 N2 Cu1 -178.7(3) . .
C5 C6 N2 Cu1 -2.9(4) . .
N2 C6 N3 N4 -23.8(5) . .
C5 C6 N3 N4 160.4(3) . .
N5 C7 N4 N3 -3.0(5) . .
C8 C7 N4 N3 171.4(3) . .
N5 C7 N4 Cu2 176.4(3) . .
C8 C7 N4 Cu2 -9.2(4) . .
C6 N3 N4 C7 26.1(5) . .
C6 N3 N4 Cu2 -153.2(3) . .
N4 C7 N5 N2 -22.8(5) . .
C8 C7 N5 N2 162.9(3) . .
C6 N2 N5 C7 25.1(5) . .
Cu1 N2 N5 C7 -159.3(3) . .
C11 C12 N6 C8 -1.3(6) . .
C11 C12 N6 Cu2 179.3(3) . .
C9 C8 N6 C12 0.6(6) . .
C7 C8 N6 C12 -176.4(3) . .
C9 C8 N6 Cu2 -179.9(3) . .
C7 C8 N6 Cu2 3.1(4) . .
C18 C17 N7 C21 0.5(6) . .
C18 C17 N7 Cu3 -174.4(3) . .
C20 C21 N7 C17 -1.8(6) . .
C22 C21 N7 C17 178.2(4) . .
C20 C21 N7 Cu3 173.8(3) . .
C22 C21 N7 Cu3 -6.2(4) . .
N9 C22 N8 N9 3.9(7) 3_655 .
C21 C22 N8 N9 -176.2(3) . .
N9 C22 N8 Cu3 173.5(3) 3_655 .
C21 C22 N8 Cu3 -6.6(4) . .
C22 N8 N9 C22 -3.7(6) . 3_655
Cu3 N8 N9 C22 -171.7(3) . 3_655
C27 C26 O13 Cu2 7.0(7) . .
C25 C26 O13 Cu2 -172.6(3) . .
C1 N1 Cu1 C14 -1.2(4) . .
C5 N1 Cu1 C14 -177.1(3) . .
C1 N1 Cu1 C13 -4.7(6) . .
C5 N1 Cu1 C13 179.4(4) . .
C1 N1 Cu1 N2 177.3(4) . .
C5 N1 Cu1 N2 1.4(3) . .
C13 C14 Cu1 N1 -177.7(3) . .
C13 C14 Cu1 N2 7.6(7) . .
C14 C13 Cu1 N1 4.9(5) . .
C14 C13 Cu1 N2 -177.5(2) . .
C6 N2 Cu1 N1 0.9(3) . .
N5 N2 Cu1 N1 -174.8(3) . .
C6 N2 Cu1 C14 176.0(5) . .
N5 N2 Cu1 C14 0.3(8) . .
C6 N2 Cu1 C13 -178.1(3) . .
N5 N2 Cu1 C13 6.2(4) . .
C12 N6 Cu2 C16 14.7(4) . .
C8 N6 Cu2 C16 -164.8(3) . .
C12 N6 Cu2 N4 173.4(3) . .
C8 N6 Cu2 N4 -6.0(3) . .
C12 N6 Cu2 C15 23.8(5) . .
C8 N6 Cu2 C15 -155.6(3) . .
C12 N6 Cu2 O13 -89.1(3) . .
C8 N6 Cu2 O13 91.4(3) . .
C15 C16 Cu2 N6 173.4(2) . .
C15 C16 Cu2 N4 51.6(5) . .
C15 C16 Cu2 O13 -92.3(3) . .
C7 N4 Cu2 N6 8.4(3) . .
N3 N4 Cu2 N6 -172.4(3) . .
C7 N4 Cu2 C16 136.3(4) . .
N3 N4 Cu2 C16 -44.4(5) . .
C7 N4 Cu2 C15 172.4(3) . .
N3 N4 Cu2 C15 -8.3(4) . .
C7 N4 Cu2 O13 -79.0(3) . .
N3 N4 Cu2 O13 100.2(3) . .
C16 C15 Cu2 N6 -13.3(5) . .
C16 C15 Cu2 N4 -157.1(2) . .
C16 C15 Cu2 O13 96.7(3) . .
C26 O13 Cu2 N6 -161.0(4) . .
C26 O13 Cu2 C16 85.1(4) . .
C26 O13 Cu2 N4 -80.4(4) . .
C26 O13 Cu2 C15 44.6(4) . .
C22 N8 Cu3 C23 167.4(5) . .
N9 N8 Cu3 C23 -24.4(7) . .
C22 N8 Cu3 N7 2.5(3) . .
N9 N8 Cu3 N7 170.7(3) . .
C22 N8 Cu3 C24 174.6(3) . .
N9 N8 Cu3 C24 -17.2(4) . .
C24 C23 Cu3 N8 9.4(7) . .
C24 C23 Cu3 N7 172.8(2) . .
C17 N7 Cu3 N8 177.4(4) . .
C21 N7 Cu3 N8 2.3(3) . .
C17 N7 Cu3 C23 2.4(4) . .
C21 N7 Cu3 C23 -172.7(3) . .
C17 N7 Cu3 C24 13.5(6) . .
C21 N7 Cu3 C24 -161.6(4) . .
C23 C24 Cu3 N8 -176.6(2) . .
C23 C24 Cu3 N7 -15.6(5) . .
